data_7046170
loop_
_publ_author_name
'Parish, James D.'
'Snook, Michael W.'
'Johnson, Andrew L.'
'Kociok-K\"ohn, Gabriele'

_publ_section_title
;
 Synthesis, characterisation and thermal properties of Sn(ii) pyrrolide
 complexes.
;
_journal_issue 23
_journal_name_full 'Dalton transactions (Cambridge, England : 2003)'
_journal_page_first 7721
_journal_page_last 7729
_journal_paper_doi 10.1039/c8dt00490k
_journal_volume 47
_journal_year 2018
_chemical_formula_moiety 'C34 H42 N4 Sn'
_chemical_formula_sum 'C34 H42 N4 Sn'
_chemical_formula_weight 625.40
_chemical_properties_physical Air-sensitive,Moisture-sensitive,Oxygen-sensitive
_space_group_crystal_system monoclinic
_space_group_IT_number 14
_space_group_name_Hall '-P 2yn'
_space_group_name_H-M_alt 'P 1 21/n 1'
_symmetry_space_group_name_Hall '-P 2yn'
_symmetry_space_group_name_H-M 'P 1 21/n 1'
_atom_sites_solution_hydrogens geom
_atom_sites_solution_primary iterative
_audit_creation_date 2016-10-13
_audit_creation_method
;
Olex2 1.2
(compiled 2016.09.09 svn.r3337 for OlexSys, GUI svn.r5227)
;
_audit_update_record
;
2018-01-30 deposited with the CCDC.
2018-04-30 downloaded from the CCDC.
;
_cell_angle_alpha 90
_cell_angle_beta 106.666(1)
_cell_angle_gamma 90
_cell_formula_units_Z 4
_cell_length_a 15.0740(1)
_cell_length_b 11.8067(1)
_cell_length_c 18.2296(2)
_cell_measurement_reflns_used 19468
_cell_measurement_temperature 150.00(10)
_cell_measurement_theta_max 72.6860
_cell_measurement_theta_min 3.0680
_cell_volume 3108.11(5)
_computing_cell_refinement 'CrysAlisPro 1.171.38.41 (Rigaku OD, 2015)'
_computing_data_collection 'CrysAlisPro 1.171.38.41 (Rigaku OD, 2015)'
_computing_data_reduction 'CrysAlisPro 1.171.38.41 (Rigaku OD, 2015)'
_computing_molecular_graphics 'Olex2 (Dolomanov et al., 2009)'
_computing_publication_material 'Olex2 (Dolomanov et al., 2009)'
_computing_structure_refinement 'ShelXL (Sheldrick, 2015)'
_computing_structure_solution 'olex2.solve (Bourhis et al., 2015)'
_diffrn_ambient_environment N~2~
_diffrn_ambient_temperature 150.00(10)
_diffrn_detector 'CCD plate'
_diffrn_detector_area_resol_mean 8.1150
_diffrn_detector_type EosS2
_diffrn_measured_fraction_theta_full 1.000
_diffrn_measured_fraction_theta_max 0.990
_diffrn_measurement_device 'four-circle diffractometer'
_diffrn_measurement_device_type 'SuperNova, Dual, Cu at zero, EosS2'
_diffrn_measurement_method '\w scans'
_diffrn_radiation_monochromator mirror
_diffrn_radiation_probe x-ray
_diffrn_radiation_type CuK\a
_diffrn_radiation_wavelength 1.54184
_diffrn_reflns_av_R_equivalents 0.0393
_diffrn_reflns_av_unetI/netI 0.0233
_diffrn_reflns_Laue_measured_fraction_full 1.000
_diffrn_reflns_Laue_measured_fraction_max 0.990
_diffrn_reflns_limit_h_max 18
_diffrn_reflns_limit_h_min -17
_diffrn_reflns_limit_k_max 14
_diffrn_reflns_limit_k_min -9
_diffrn_reflns_limit_l_max 22
_diffrn_reflns_limit_l_min -22
_diffrn_reflns_number 26377
_diffrn_reflns_point_group_measured_fraction_full 1.000
_diffrn_reflns_point_group_measured_fraction_max 0.990
_diffrn_reflns_theta_full 67.684
_diffrn_reflns_theta_max 72.837
_diffrn_reflns_theta_min 3.366
_diffrn_source 'micro-focus sealed X-ray tube'
_diffrn_source_type 'SuperNova (Cu) X-ray Source'
_exptl_absorpt_coefficient_mu 6.741
_exptl_absorpt_correction_T_max 1.00000
_exptl_absorpt_correction_T_min 0.53649
_exptl_absorpt_correction_type multi-scan
_exptl_absorpt_process_details
;
CrysAlisPro 1.171.38.41 (Rigaku Oxford Diffraction, 2015)
Empirical absorption correction using spherical harmonics,
 implemented in SCALE3 ABSPACK scaling algorithm.
;
_exptl_crystal_colour colorless
_exptl_crystal_density_diffrn 1.337
_exptl_crystal_description block
_exptl_crystal_F_000 1296
_exptl_crystal_size_max 0.277
_exptl_crystal_size_mid 0.238
_exptl_crystal_size_min 0.196
_refine_diff_density_max 0.727
_refine_diff_density_min -0.701
_refine_diff_density_rms 0.072
_refine_ls_extinction_method none
_refine_ls_goodness_of_fit_ref 1.062
_refine_ls_hydrogen_treatment constr
_refine_ls_matrix_type full
_refine_ls_number_parameters 360
_refine_ls_number_reflns 6142
_refine_ls_number_restraints 0
_refine_ls_restrained_S_all 1.062
_refine_ls_R_factor_all 0.0265
_refine_ls_R_factor_gt 0.0258
_refine_ls_shift/su_max 0.001
_refine_ls_shift/su_mean 0.000
_refine_ls_structure_factor_coef Fsqd
_refine_ls_weighting_details 'w=1/[\s^2^(Fo^2^)+(0.0426P)^2^+1.3952P] where P=(Fo^2^+2Fc^2^)/3'
_refine_ls_weighting_scheme calc
_refine_ls_wR_factor_gt 0.0697
_refine_ls_wR_factor_ref 0.0702
_reflns_Friedel_coverage 0.000
_reflns_number_gt 5966
_reflns_number_total 6142
_reflns_threshold_expression 'I > 2\s(I)'
_cod_data_source_file c8dt00490k2.cif
_cod_data_source_block s16alj16
_cod_depositor_comments 'Adding full bibliography for 7046166--7046171.cif.'
_cod_database_code 7046170
_shelxl_version_number 2014-3
_chemical_oxdiff_formula 'C34 H42 N4 Sn1'
_shelx_space_group_comment
;
The symmetry employed for this shelxl refinement is uniquely defined
by the following loop, which should always be used as a source of
symmetry information in preference to the above space-group names.
They are only intended as comments.
;
_shelx_estimated_absorpt_t_max 0.346
_shelx_estimated_absorpt_t_min 0.346
_olex2_refinement_description
;
1. Fixed Uiso
 At 1.2 times of:
  All C(H) groups
 At 1.5 times of:
  All C(H,H,H) groups
2.a Ternary CH refined with riding coordinates:
 C12(H12), C15(H15), C32(H32), C35(H35)
2.b Aromatic/amide H refined with riding coordinates:
 C1(H1), C2(H2), C3(H3), C5(H5), C8(H8), C9(H9), C10(H10), C21(H21), C22(H22),
 C23(H23), C25(H25), C28(H28), C29(H29), C30(H30)
2.c Idealised Me refined as rotating group:
 C13(H13A,H13B,H13C), C14(H14A,H14B,H14C), C16(H16A,H16B,H16C), C17(H17A,H17B,
 H17C), C33(H33A,H33B,H33C), C34(H34A,H34B,H34C), C36(H36A,H36B,H36C), C37(H37A,
 H37B,H37C)
;

loop_
_space_group_symop_operation_xyz
'x, y, z'
'-x+1/2, y+1/2, -z+1/2'
'-x, -y, -z'
'x-1/2, -y-1/2, z-1/2'

loop_
_atom_site_label
_atom_site_type_symbol
_atom_site_fract_x
_atom_site_fract_y
_atom_site_fract_z
_atom_site_U_iso_or_equiv
_atom_site_adp_type
_atom_site_occupancy
_atom_site_site_symmetry_order
_atom_site_calc_flag
_atom_site_refinement_flags_posn
Sn1 Sn 0.05406(2) 0.40034(2) 0.20488(2) 0.01598(6) Uani 1 1 d .
N1 N -0.10279(11) 0.36033(14) 0.16755(9) 0.0193(3) Uani 1 1 d .
N2 N 0.02600(11) 0.25487(13) 0.11470(9) 0.0179(3) Uani 1 1 d .
N3 N 0.17173(11) 0.28129(13) 0.26605(9) 0.0187(3) Uani 1 1 d .
N4 N 0.03793(11) 0.35934(13) 0.32445(9) 0.0176(3) Uani 1 1 d .
C1 C -0.18152(15) 0.40199(16) 0.17840(13) 0.0236(4) Uani 1 1 d .
H1 H -0.1837 0.4556 0.2167 0.028 Uiso 1 1 calc R
C2 C -0.25957(14) 0.35550(19) 0.12556(12) 0.0265(4) Uani 1 1 d .
H2 H -0.3225 0.3715 0.1216 0.032 Uiso 1 1 calc R
C3 C -0.22677(14) 0.28138(18) 0.08013(11) 0.0237(4) Uani 1 1 d .
H3 H -0.2628 0.2361 0.0394 0.028 Uiso 1 1 calc R
C4 C -0.13022(13) 0.28672(16) 0.10633(10) 0.0194(4) Uani 1 1 d .
C5 C -0.06052(13) 0.23176(16) 0.08243(11) 0.0196(4) Uani 1 1 d .
H5 H -0.0769 0.1774 0.0424 0.023 Uiso 1 1 calc R
C6 C 0.09469(13) 0.18490(16) 0.09745(10) 0.0184(4) Uani 1 1 d .
C7 C 0.15377(14) 0.23219(17) 0.05872(11) 0.0204(4) Uani 1 1 d .
C8 C 0.22108(14) 0.16225(19) 0.04387(12) 0.0248(4) Uani 1 1 d .
H8 H 0.2612 0.1917 0.0167 0.030 Uiso 1 1 calc R
C9 C 0.23047(15) 0.05038(19) 0.06808(12) 0.0274(4) Uani 1 1 d .
H9 H 0.2765 0.0037 0.0572 0.033 Uiso 1 1 calc R
C10 C 0.17296(15) 0.00666(18) 0.10803(12) 0.0265(4) Uani 1 1 d .
H10 H 0.1807 -0.0697 0.1251 0.032 Uiso 1 1 calc R
C11 C 0.10382(14) 0.07257(17) 0.12368(11) 0.0211(4) Uani 1 1 d .
C12 C 0.14372(16) 0.35502(18) 0.03241(12) 0.0275(4) Uani 1 1 d .
H12 H 0.1216 0.3988 0.0708 0.033 Uiso 1 1 calc R
C13 C 0.0712(3) 0.3676(3) -0.04387(19) 0.0686(11) Uani 1 1 d .
H13A H 0.0909 0.3264 -0.0832 0.103 Uiso 1 1 calc GR
H13B H 0.0634 0.4480 -0.0576 0.103 Uiso 1 1 calc GR
H13C H 0.0123 0.3366 -0.0403 0.103 Uiso 1 1 calc GR
C14 C 0.2350(2) 0.4083(2) 0.0296(2) 0.0521(8) Uani 1 1 d .
H14A H 0.2813 0.3991 0.0793 0.078 Uiso 1 1 calc GR
H14B H 0.2255 0.4891 0.0177 0.078 Uiso 1 1 calc GR
H14C H 0.2566 0.3709 -0.0101 0.078 Uiso 1 1 calc GR
C15 C 0.04361(15) 0.02183(17) 0.16963(12) 0.0252(4) Uani 1 1 d .
H15 H 0.0002 0.0821 0.1766 0.030 Uiso 1 1 calc R
C16 C -0.01471(18) -0.0763(2) 0.12606(16) 0.0392(6) Uani 1 1 d .
H16A H -0.0523 -0.0496 0.0759 0.059 Uiso 1 1 calc GR
H16B H -0.0554 -0.1047 0.1553 0.059 Uiso 1 1 calc GR
H16C H 0.0262 -0.1373 0.1192 0.059 Uiso 1 1 calc GR
C17 C 0.10165(17) -0.01627(19) 0.24922(13) 0.0318(5) Uani 1 1 d .
H17A H 0.1435 -0.0773 0.2440 0.048 Uiso 1 1 calc GR
H17B H 0.0606 -0.0438 0.2784 0.048 Uiso 1 1 calc GR
H17C H 0.1380 0.0479 0.2762 0.048 Uiso 1 1 calc GR
C21 C 0.24957(14) 0.23733(17) 0.25474(12) 0.0224(4) Uani 1 1 d .
H21 H 0.2636 0.2379 0.2072 0.027 Uiso 1 1 calc R
C22 C 0.30654(14) 0.19088(17) 0.32237(12) 0.0245(4) Uani 1 1 d .
H22 H 0.3647 0.1551 0.3288 0.029 Uiso 1 1 calc R
C23 C 0.26202(14) 0.20701(16) 0.37838(11) 0.0229(4) Uani 1 1 d .
H23 H 0.2833 0.1841 0.4304 0.027 Uiso 1 1 calc R
C24 C 0.17924(13) 0.26391(15) 0.34274(11) 0.0183(4) Uani 1 1 d .
C25 C 0.10653(13) 0.30319(15) 0.36969(11) 0.0192(4) Uani 1 1 d .
H25 H 0.1073 0.2888 0.4211 0.023 Uiso 1 1 calc R
C26 C -0.04257(14) 0.38315(17) 0.34826(11) 0.0196(4) Uani 1 1 d .
C27 C -0.10172(14) 0.29273(18) 0.35220(11) 0.0234(4) Uani 1 1 d .
C28 C -0.18379(15) 0.3183(2) 0.36926(12) 0.0302(5) Uani 1 1 d .
H28 H -0.2249 0.2587 0.3725 0.036 Uiso 1 1 calc R
C29 C -0.20664(16) 0.4281(2) 0.38158(13) 0.0329(5) Uani 1 1 d .
H29 H -0.2631 0.4435 0.3930 0.039 Uiso 1 1 calc R
C30 C -0.14776(15) 0.5162(2) 0.37741(12) 0.0286(5) Uani 1 1 d .
H30 H -0.1642 0.5917 0.3861 0.034 Uiso 1 1 calc R
C31 C -0.06458(14) 0.49560(18) 0.36063(11) 0.0219(4) Uani 1 1 d .
C32 C -0.08015(15) 0.17107(18) 0.33622(12) 0.0273(4) Uani 1 1 d .
H32 H -0.0260 0.1728 0.3149 0.033 Uiso 1 1 calc R
C33 C -0.0517(2) 0.10128(19) 0.41001(15) 0.0388(6) Uani 1 1 d .
H33A H 0.0016 0.1370 0.4465 0.058 Uiso 1 1 calc GR
H33B H -0.0350 0.0245 0.3984 0.058 Uiso 1 1 calc GR
H33C H -0.1036 0.0976 0.4323 0.058 Uiso 1 1 calc GR
C34 C -0.16007(19) 0.1145(2) 0.27663(15) 0.0384(6) Uani 1 1 d .
H34A H -0.2141 0.1101 0.2962 0.058 Uiso 1 1 calc GR
H34B H -0.1417 0.0379 0.2661 0.058 Uiso 1 1 calc GR
H34C H -0.1757 0.1590 0.2293 0.058 Uiso 1 1 calc GR
C35 C -0.00236(16) 0.59435(17) 0.35517(13) 0.0268(5) Uani 1 1 d .
H35 H 0.0570 0.5626 0.3500 0.032 Uiso 1 1 calc R
C36 C 0.02077(18) 0.6678(2) 0.42718(14) 0.0405(6) Uani 1 1 d .
H36A H -0.0362 0.7018 0.4329 0.061 Uiso 1 1 calc GR
H36B H 0.0638 0.7279 0.4227 0.061 Uiso 1 1 calc GR
H36C H 0.0495 0.6209 0.4720 0.061 Uiso 1 1 calc GR
C37 C -0.04566(18) 0.6667(2) 0.28406(14) 0.0368(5) Uani 1 1 d .
H37A H -0.0604 0.6186 0.2384 0.055 Uiso 1 1 calc GR
H37B H -0.0017 0.7256 0.2795 0.055 Uiso 1 1 calc GR
H37C H -0.1025 0.7023 0.2889 0.055 Uiso 1 1 calc GR

loop_
_atom_site_aniso_label
_atom_site_aniso_U_11
_atom_site_aniso_U_22
_atom_site_aniso_U_33
_atom_site_aniso_U_23
_atom_site_aniso_U_13
_atom_site_aniso_U_12
Sn1 0.01610(8) 0.01442(8) 0.01718(8) 0.00101(4) 0.00438(5) 0.00007(4)
N1 0.0157(8) 0.0218(8) 0.0190(8) -0.0004(6) 0.0028(6) 0.0019(6)
N2 0.0189(8) 0.0172(7) 0.0174(7) 0.0009(6) 0.0047(6) 0.0028(6)
N3 0.0175(8) 0.0189(8) 0.0178(8) -0.0014(6) 0.0019(6) 0.0002(6)
N4 0.0157(8) 0.0174(8) 0.0187(8) 0.0001(6) 0.0035(6) -0.0004(6)
C1 0.0217(11) 0.0275(11) 0.0220(10) 0.0004(7) 0.0070(8) 0.0045(7)
C2 0.0166(10) 0.0362(12) 0.0264(10) 0.0043(9) 0.0055(8) 0.0045(8)
C3 0.0177(9) 0.0314(11) 0.0195(9) 0.0019(8) 0.0012(7) -0.0027(8)
C4 0.0177(9) 0.0226(9) 0.0165(8) 0.0027(7) 0.0030(7) 0.0000(7)
C5 0.0206(9) 0.0201(9) 0.0164(9) 0.0001(7) 0.0028(7) -0.0003(7)
C6 0.0170(9) 0.0197(9) 0.0167(8) -0.0029(7) 0.0019(7) 0.0018(7)
C7 0.0203(9) 0.0224(9) 0.0177(9) -0.0016(7) 0.0041(7) 0.0006(7)
C8 0.0233(10) 0.0298(11) 0.0230(10) -0.0023(8) 0.0096(8) 0.0005(8)
C9 0.0234(10) 0.0294(11) 0.0292(11) -0.0035(9) 0.0075(8) 0.0081(9)
C10 0.0267(11) 0.0211(10) 0.0301(11) -0.0005(8) 0.0056(8) 0.0053(8)
C11 0.0199(10) 0.0196(9) 0.0220(9) -0.0016(8) 0.0032(8) 0.0005(8)
C12 0.0362(12) 0.0229(11) 0.0280(11) 0.0011(8) 0.0164(9) 0.0006(9)
C13 0.090(3) 0.0425(16) 0.0514(18) 0.0252(14) -0.0150(17) -0.0089(17)
C14 0.059(2) 0.0298(13) 0.080(2) -0.0040(12) 0.0413(18) -0.0118(12)
C15 0.0255(10) 0.0200(10) 0.0306(11) 0.0035(8) 0.0091(9) 0.0019(8)
C16 0.0314(13) 0.0395(13) 0.0424(14) 0.0031(11) 0.0035(11) -0.0126(11)
C17 0.0392(13) 0.0259(11) 0.0303(11) 0.0038(9) 0.0100(10) -0.0029(9)
C21 0.0197(9) 0.0222(9) 0.0251(10) -0.0049(8) 0.0059(8) 0.0003(7)
C22 0.0187(10) 0.0224(10) 0.0290(10) -0.0039(8) 0.0014(8) 0.0042(8)
C23 0.0217(10) 0.0194(9) 0.0233(10) -0.0015(7) -0.0005(8) 0.0008(7)
C24 0.0177(9) 0.0161(8) 0.0185(9) -0.0005(7) 0.0009(7) -0.0016(7)
C25 0.0193(9) 0.0186(9) 0.0176(9) -0.0004(7) 0.0022(7) -0.0032(7)
C26 0.0159(9) 0.0270(10) 0.0145(9) 0.0016(7) 0.0022(7) 0.0006(7)
C27 0.0195(10) 0.0326(11) 0.0168(9) 0.0036(8) 0.0030(7) -0.0016(8)
C28 0.0212(10) 0.0457(13) 0.0243(10) 0.0060(9) 0.0075(8) -0.0034(9)
C29 0.0227(11) 0.0536(14) 0.0248(11) 0.0066(10) 0.0108(9) 0.0072(10)
C30 0.0256(11) 0.0379(12) 0.0221(10) 0.0012(8) 0.0064(8) 0.0097(9)
C31 0.0199(9) 0.0282(10) 0.0156(9) 0.0016(7) 0.0020(7) 0.0044(8)
C32 0.0262(11) 0.0275(10) 0.0281(10) 0.0008(8) 0.0075(9) -0.0076(9)
C33 0.0433(16) 0.0317(13) 0.0364(14) 0.0055(9) 0.0035(12) -0.0015(10)
C34 0.0393(14) 0.0349(12) 0.0356(13) 0.0016(10) 0.0021(11) -0.0158(10)
C35 0.0249(11) 0.0254(11) 0.0286(11) -0.0019(8) 0.0052(9) 0.0020(8)
C36 0.0373(14) 0.0402(13) 0.0386(13) -0.0127(11) 0.0022(10) 0.0004(11)
C37 0.0449(14) 0.0275(12) 0.0354(12) 0.0041(9) 0.0075(11) -0.0013(10)

loop_
_atom_type_symbol
_atom_type_description
_atom_type_scat_dispersion_real
_atom_type_scat_dispersion_imag
_atom_type_scat_source
C C 0.0181 0.0091 'International Tables Vol C Tables 4.2.6.8 and 6.1.1.4'
H H 0.0000 0.0000 'International Tables Vol C Tables 4.2.6.8 and 6.1.1.4'
N N 0.0311 0.0180 'International Tables Vol C Tables 4.2.6.8 and 6.1.1.4'
Sn Sn 0.0259 5.4591 'International Tables Vol C Tables 4.2.6.8 and 6.1.1.4'

loop_
_geom_angle_atom_site_label_1
_geom_angle_atom_site_label_2
_geom_angle_atom_site_label_3
_geom_angle
N1 Sn1 N2 71.26(6)
N3 Sn1 N1 127.03(6)
N3 Sn1 N2 81.34(5)
N3 Sn1 N4 71.84(6)
N4 Sn1 N1 81.94(5)
N4 Sn1 N2 117.62(5)
C1 N1 Sn1 138.53(14)
C1 N1 C4 105.99(16)
C4 N1 Sn1 114.21(12)
C5 N2 Sn1 115.50(13)
C5 N2 C6 118.47(16)
C6 N2 Sn1 125.81(12)
C21 N3 Sn1 138.36(13)
C21 N3 C24 105.89(16)
C24 N3 Sn1 114.24(12)
C25 N4 Sn1 115.09(13)
C25 N4 C26 119.76(16)
C26 N4 Sn1 124.96(12)
N1 C1 H1 124.6
N1 C1 C2 110.89(18)
C2 C1 H1 124.6
C1 C2 H2 126.7
C3 C2 C1 106.52(18)
C3 C2 H2 126.7
C2 C3 H3 126.8
C2 C3 C4 106.36(18)
C4 C3 H3 126.8
N1 C4 C3 110.23(17)
N1 C4 C5 117.62(17)
C3 C4 C5 132.14(18)
N2 C5 C4 120.40(17)
N2 C5 H5 119.8
C4 C5 H5 119.8
C7 C6 N2 119.08(17)
C7 C6 C11 122.26(18)
C11 C6 N2 118.57(17)
C6 C7 C12 121.22(18)
C8 C7 C6 117.71(18)
C8 C7 C12 121.05(18)
C7 C8 H8 119.5
C9 C8 C7 121.07(19)
C9 C8 H8 119.5
C8 C9 H9 120.0
C10 C9 C8 120.07(19)
C10 C9 H9 120.0
C9 C10 H10 119.4
C9 C10 C11 121.2(2)
C11 C10 H10 119.4
C6 C11 C15 122.91(18)
C10 C11 C6 117.64(19)
C10 C11 C15 119.43(18)
C7 C12 H12 107.1
C7 C12 C14 113.2(2)
C13 C12 C7 111.4(2)
C13 C12 H12 107.1
C13 C12 C14 110.5(2)
C14 C12 H12 107.1
C12 C13 H13A 109.5
C12 C13 H13B 109.5
C12 C13 H13C 109.5
H13A C13 H13B 109.5
H13A C13 H13C 109.5
H13B C13 H13C 109.5
C12 C14 H14A 109.5
C12 C14 H14B 109.5
C12 C14 H14C 109.5
H14A C14 H14B 109.5
H14A C14 H14C 109.5
H14B C14 H14C 109.5
C11 C15 H15 107.8
C11 C15 C16 110.87(18)
C11 C15 C17 111.59(18)
C16 C15 H15 107.8
C16 C15 C17 110.87(18)
C17 C15 H15 107.8
C15 C16 H16A 109.5
C15 C16 H16B 109.5
C15 C16 H16C 109.5
H16A C16 H16B 109.5
H16A C16 H16C 109.5
H16B C16 H16C 109.5
C15 C17 H17A 109.5
C15 C17 H17B 109.5
C15 C17 H17C 109.5
H17A C17 H17B 109.5
H17A C17 H17C 109.5
H17B C17 H17C 109.5
N3 C21 H21 124.5
N3 C21 C22 110.92(18)
C22 C21 H21 124.5
C21 C22 H22 126.5
C23 C22 C21 106.92(18)
C23 C22 H22 126.5
C22 C23 H23 126.9
C22 C23 C24 106.20(18)
C24 C23 H23 126.9
N3 C24 C23 110.06(17)
N3 C24 C25 117.31(16)
C23 C24 C25 132.63(18)
N4 C25 C24 120.28(17)
N4 C25 H25 119.9
C24 C25 H25 119.9
C27 C26 N4 118.19(18)
C31 C26 N4 119.72(18)
C31 C26 C27 121.87(19)
C26 C27 C32 122.30(18)
C28 C27 C26 117.6(2)
C28 C27 C32 120.03(19)
C27 C28 H28 119.3
C29 C28 C27 121.4(2)
C29 C28 H28 119.3
C28 C29 H29 119.8
C28 C29 C30 120.3(2)
C30 C29 H29 119.8
C29 C30 H30 119.6
C29 C30 C31 120.8(2)
C31 C30 H30 119.6
C26 C31 C35 122.53(18)
C30 C31 C26 118.01(19)
C30 C31 C35 119.45(19)
C27 C32 H32 107.4
C27 C32 C33 111.21(18)
C27 C32 C34 112.45(19)
C33 C32 H32 107.4
C34 C32 H32 107.4
C34 C32 C33 110.78(19)
C32 C33 H33A 109.5
C32 C33 H33B 109.5
C32 C33 H33C 109.5
H33A C33 H33B 109.5
H33A C33 H33C 109.5
H33B C33 H33C 109.5
C32 C34 H34A 109.5
C32 C34 H34B 109.5
C32 C34 H34C 109.5
H34A C34 H34B 109.5
H34A C34 H34C 109.5
H34B C34 H34C 109.5
C31 C35 H35 107.7
C31 C35 C36 111.9(2)
C31 C35 C37 111.25(18)
C36 C35 H35 107.7
C36 C35 C37 110.29(19)
C37 C35 H35 107.7
C35 C36 H36A 109.5
C35 C36 H36B 109.5
C35 C36 H36C 109.5
H36A C36 H36B 109.5
H36A C36 H36C 109.5
H36B C36 H36C 109.5
C35 C37 H37A 109.5
C35 C37 H37B 109.5
C35 C37 H37C 109.5
H37A C37 H37B 109.5
H37A C37 H37C 109.5
H37B C37 H37C 109.5

loop_
_geom_bond_atom_site_label_1
_geom_bond_atom_site_label_2
_geom_bond_distance
Sn1 N1 2.3138(16)
Sn1 N2 2.3308(16)
Sn1 N3 2.2871(16)
Sn1 N4 2.3127(15)
N1 C1 1.351(3)
N1 C4 1.381(2)
N2 C5 1.297(2)
N2 C6 1.428(2)
N3 C21 1.352(3)
N3 C24 1.385(2)
N4 C25 1.304(2)
N4 C26 1.429(2)
C1 H1 0.9500
C1 C2 1.401(3)
C2 H2 0.9500
C2 C3 1.390(3)
C3 H3 0.9500
C3 C4 1.397(3)
C4 C5 1.406(3)
C5 H5 0.9500
C6 C7 1.401(3)
C6 C11 1.403(3)
C7 C8 1.394(3)
C7 C12 1.521(3)
C8 H8 0.9500
C8 C9 1.387(3)
C9 H9 0.9500
C9 C10 1.382(3)
C10 H10 0.9500
C10 C11 1.394(3)
C11 C15 1.523(3)
C12 H12 1.0000
C12 C13 1.510(4)
C12 C14 1.527(4)
C13 H13A 0.9800
C13 H13B 0.9800
C13 H13C 0.9800
C14 H14A 0.9800
C14 H14B 0.9800
C14 H14C 0.9800
C15 H15 1.0000
C15 C16 1.531(3)
C15 C17 1.531(3)
C16 H16A 0.9800
C16 H16B 0.9800
C16 H16C 0.9800
C17 H17A 0.9800
C17 H17B 0.9800
C17 H17C 0.9800
C21 H21 0.9500
C21 C22 1.397(3)
C22 H22 0.9500
C22 C23 1.386(3)
C23 H23 0.9500
C23 C24 1.402(3)
C24 C25 1.403(3)
C25 H25 0.9500
C26 C27 1.406(3)
C26 C31 1.402(3)
C27 C28 1.392(3)
C27 C32 1.519(3)
C28 H28 0.9500
C28 C29 1.376(4)
C29 H29 0.9500
C29 C30 1.384(3)
C30 H30 0.9500
C30 C31 1.395(3)
C31 C35 1.517(3)
C32 H32 1.0000
C32 C33 1.530(3)
C32 C34 1.526(3)
C33 H33A 0.9800
C33 H33B 0.9800
C33 H33C 0.9800
C34 H34A 0.9800
C34 H34B 0.9800
C34 H34C 0.9800
C35 H35 1.0000
C35 C36 1.528(3)
C35 C37 1.533(3)
C36 H36A 0.9800
C36 H36B 0.9800
C36 H36C 0.9800
C37 H37A 0.9800
C37 H37B 0.9800
C37 H37C 0.9800

loop_
_geom_torsion_atom_site_label_1
_geom_torsion_atom_site_label_2
_geom_torsion_atom_site_label_3
_geom_torsion_atom_site_label_4
_geom_torsion
Sn1 N1 C1 C2 166.17(15)
Sn1 N1 C4 C3 -170.68(13)
Sn1 N1 C4 C5 9.9(2)
Sn1 N2 C5 C4 -4.8(2)
Sn1 N2 C6 C7 -70.6(2)
Sn1 N2 C6 C11 105.99(18)
Sn1 N3 C21 C22 164.95(15)
Sn1 N3 C24 C23 -169.57(12)
Sn1 N3 C24 C25 10.9(2)
Sn1 N4 C25 C24 -5.3(2)
Sn1 N4 C26 C27 104.11(18)
Sn1 N4 C26 C31 -70.5(2)
N1 C1 C2 C3 0.1(2)
N1 C4 C5 N2 -3.6(3)
N2 C6 C7 C8 178.94(17)
N2 C6 C7 C12 -2.2(3)
N2 C6 C11 C10 -178.28(17)
N2 C6 C11 C15 0.1(3)
N3 C21 C22 C23 -0.1(2)
N3 C24 C25 N4 -3.8(3)
N4 C26 C27 C28 -174.77(17)
N4 C26 C27 C32 3.3(3)
N4 C26 C31 C30 174.60(17)
N4 C26 C31 C35 -4.4(3)
C1 N1 C4 C3 -1.1(2)
C1 N1 C4 C5 179.47(17)
C1 C2 C3 C4 -0.8(2)
C2 C3 C4 N1 1.2(2)
C2 C3 C4 C5 -179.5(2)
C3 C4 C5 N2 177.2(2)
C4 N1 C1 C2 0.6(2)
C5 N2 C6 C7 115.1(2)
C5 N2 C6 C11 -68.4(2)
C6 N2 C5 C4 170.18(17)
C6 C7 C8 C9 -1.4(3)
C6 C7 C12 C13 -84.0(3)
C6 C7 C12 C14 150.8(2)
C6 C11 C15 C16 117.2(2)
C6 C11 C15 C17 -118.6(2)
C7 C6 C11 C10 -1.8(3)
C7 C6 C11 C15 176.57(18)
C7 C8 C9 C10 -0.4(3)
C8 C7 C12 C13 94.8(3)
C8 C7 C12 C14 -30.4(3)
C8 C9 C10 C11 1.1(3)
C9 C10 C11 C6 0.0(3)
C9 C10 C11 C15 -178.46(19)
C10 C11 C15 C16 -64.4(3)
C10 C11 C15 C17 59.7(3)
C11 C6 C7 C8 2.5(3)
C11 C6 C7 C12 -178.64(18)
C12 C7 C8 C9 179.78(19)
C21 N3 C24 C23 -1.0(2)
C21 N3 C24 C25 179.53(16)
C21 C22 C23 C24 -0.4(2)
C22 C23 C24 N3 0.9(2)
C22 C23 C24 C25 -179.7(2)
C23 C24 C25 N4 176.8(2)
C24 N3 C21 C22 0.7(2)
C25 N4 C26 C27 -70.7(2)
C25 N4 C26 C31 114.7(2)
C26 N4 C25 C24 169.99(17)
C26 C27 C28 C29 0.2(3)
C26 C27 C32 C33 107.6(2)
C26 C27 C32 C34 -127.5(2)
C26 C31 C35 C36 -126.8(2)
C26 C31 C35 C37 109.3(2)
C27 C26 C31 C30 0.2(3)
C27 C26 C31 C35 -178.86(18)
C27 C28 C29 C30 -0.2(3)
C28 C27 C32 C33 -74.3(3)
C28 C27 C32 C34 50.6(3)
C28 C29 C30 C31 0.1(3)
C29 C30 C31 C26 -0.1(3)
C29 C30 C31 C35 178.98(19)
C30 C31 C35 C36 54.2(3)
C30 C31 C35 C37 -69.7(3)
C31 C26 C27 C28 -0.2(3)
C31 C26 C27 C32 177.85(18)
C32 C27 C28 C29 -177.9(2)
